data_7056545
loop_
_publ_author_name
'Seeni, Maharani'
'Vivek Kumar, Sundaravel'
'Almansour, Abdulrahman Ibrahim'
'Kumar, Raju'
'K, Anitha'
'Raju, Ranjith Kumar'

_publ_section_title
;
 Synthesis of penta- and tetra-cyclic cage-like compounds and dispiro
 heterocycles through microwave-assisted solvent-free multi-component
 domino reactions
;
_journal_name_full 'New J. Chem.'
_journal_paper_doi 10.1039/C7NJ01673E
_journal_year 2017
_chemical_formula_moiety 'C22 H19 N O3 S'
_chemical_formula_sum 'C22 H19 N O3 S'
_chemical_formula_weight 377.44
_chemical_melting_point 446
_chemical_name_systematic
'6a-Hydroxy-1-methyl-4-phenyl-2,3,6,6a-tetrahydro-1H,4H,11H-3a,6-methanoindeno [2',1':4,5]thiopyrano[4,3-b]pyrrole-11,12-dione'
_space_group_IT_number 61
_symmetry_cell_setting orthorhombic
_symmetry_space_group_name_Hall '-P 2ac 2ab'
_symmetry_space_group_name_H-M 'P b c a'
_atom_sites_solution_hydrogens geom
_atom_sites_solution_primary direct
_atom_sites_solution_secondary difmap
_audit_creation_method SHELXL-97
_audit_update_record
;
2017-02-10 deposited with the CCDC.
2017-08-22 downloaded from the CCDC.
;
_cell_angle_alpha 90.00
_cell_angle_beta 90.00
_cell_angle_gamma 90.00
_cell_formula_units_Z 8
_cell_length_a 11.7935(10)
_cell_length_b 12.3784(10)
_cell_length_c 24.810(2)
_cell_measurement_reflns_used 25
_cell_measurement_temperature 294(2)
_cell_measurement_theta_max 25
_cell_measurement_theta_min 2
_cell_volume 3621.9(5)
_computing_structure_refinement 'SHELXL-97 (Sheldrick, 1997)'
_computing_structure_solution 'SHELXS-97 (Sheldrick, 1990)'
_diffrn_ambient_temperature 294(2)
_diffrn_measured_fraction_theta_full 0.999
_diffrn_measured_fraction_theta_max 0.999
_diffrn_measurement_device_type MACH3-Nonius
_diffrn_measurement_method \w-2\q
_diffrn_radiation_monochromator graphite
_diffrn_radiation_source 'fine-focus sealed tube'
_diffrn_radiation_type MoK\a
_diffrn_radiation_wavelength 0.71073
_diffrn_reflns_av_R_equivalents 0.0206
_diffrn_reflns_av_sigmaI/netI 0.0101
_diffrn_reflns_limit_h_max 14
_diffrn_reflns_limit_h_min -14
_diffrn_reflns_limit_k_max 14
_diffrn_reflns_limit_k_min -14
_diffrn_reflns_limit_l_max 29
_diffrn_reflns_limit_l_min -29
_diffrn_reflns_number 32676
_diffrn_reflns_theta_full 25.00
_diffrn_reflns_theta_max 25.00
_diffrn_reflns_theta_min 2.38
_diffrn_standards_interval_time 60
_diffrn_standards_number 3
_exptl_absorpt_coefficient_mu 0.202
_exptl_absorpt_correction_T_max 0.9890
_exptl_absorpt_correction_T_min 0.9840
_exptl_absorpt_correction_type psi-scan
_exptl_absorpt_process_details '(North et al., 1968)'
_exptl_crystal_colour colorless
_exptl_crystal_density_diffrn 1.384
_exptl_crystal_density_method 'not measured'
_exptl_crystal_description block
_exptl_crystal_F_000 1584
_exptl_crystal_size_max 0.18
_exptl_crystal_size_mid 0.15
_exptl_crystal_size_min 0.12
_refine_diff_density_max 0.268
_refine_diff_density_min -0.145
_refine_diff_density_rms 0.035
_refine_ls_extinction_method none
_refine_ls_goodness_of_fit_ref 1.055
_refine_ls_hydrogen_treatment mixed
_refine_ls_matrix_type full
_refine_ls_number_parameters 249
_refine_ls_number_reflns 3188
_refine_ls_number_restraints 0
_refine_ls_restrained_S_all 1.055
_refine_ls_R_factor_all 0.0333
_refine_ls_R_factor_gt 0.0315
_refine_ls_shift/su_max 0.000
_refine_ls_shift/su_mean 0.000
_refine_ls_structure_factor_coef Fsqd
_refine_ls_weighting_details 'calc w=1/[\s^2^(Fo^2^)+(0.0531P)^2^+1.0961P] where P=(Fo^2^+2Fc^2^)/3'
_refine_ls_weighting_scheme calc
_refine_ls_wR_factor_gt 0.0897
_refine_ls_wR_factor_ref 0.0917
_reflns_number_gt 2982
_reflns_number_total 3188
_reflns_threshold_expression >2sigma(I)
_cod_data_source_file c7nj01673e2.cif
_cod_data_source_block ak58m
_cod_original_sg_symbol_H-M Pbca
_cod_database_code 7056545

loop_
_symmetry_equiv_pos_as_xyz
'x, y, z'
'-x+1/2, -y, z+1/2'
'-x, y+1/2, -z+1/2'
'x+1/2, -y+1/2, -z'
'-x, -y, -z'
'x-1/2, y, -z-1/2'
'x, -y-1/2, z-1/2'
'-x-1/2, y-1/2, z'

loop_
_atom_site_label
_atom_site_type_symbol
_atom_site_fract_x
_atom_site_fract_y
_atom_site_fract_z
_atom_site_U_iso_or_equiv
_atom_site_adp_type
_atom_site_occupancy
_atom_site_symmetry_multiplicity
_atom_site_calc_flag
_atom_site_refinement_flags
C1 C 0.18788(11) 0.77479(12) -0.05074(5) 0.0353(3) Uani 1 1 d .
C2 C 0.15098(13) 0.86428(13) -0.07949(6) 0.0433(4) Uani 1 1 d .
H2 H 0.1349 0.9283 -0.0614 0.052 Uiso 1 1 calc R
C3 C 0.13791(16) 0.85912(16) -0.13491(7) 0.0559(4) Uani 1 1 d .
H3 H 0.1129 0.9195 -0.1538 0.067 Uiso 1 1 calc R
C4 C 0.16185(17) 0.76502(17) -0.16218(7) 0.0613(5) Uani 1 1 d .
H4 H 0.1531 0.7617 -0.1994 0.074 Uiso 1 1 calc R
C5 C 0.19893(15) 0.67555(16) -0.13401(7) 0.0556(4) Uani 1 1 d .
H5 H 0.2150 0.6118 -0.1523 0.067 Uiso 1 1 calc R
C6 C 0.21234(13) 0.68024(13) -0.07873(6) 0.0442(4) Uani 1 1 d .
H6 H 0.2379 0.6198 -0.0601 0.053 Uiso 1 1 calc R
C7 C 0.19815(11) 0.77345(11) 0.01027(5) 0.0325(3) Uani 1 1 d .
H7 H 0.2550 0.7197 0.0208 0.039 Uiso 1 1 calc R
C8 C 0.09688(11) 0.92520(11) 0.07103(5) 0.0310(3) Uani 1 1 d .
H8 H 0.0726 1.0007 0.0741 0.037 Uiso 1 1 calc R
C9 C 0.02402(11) 0.85629(11) 0.03429(5) 0.0304(3) Uani 1 1 d .
C10 C 0.08509(11) 0.74692(10) 0.03848(5) 0.0303(3) Uani 1 1 d .
C11 C 0.01898(13) 0.64764(12) 0.02074(6) 0.0420(3) Uani 1 1 d .
H11A H -0.0470 0.6683 -0.0002 0.050 Uiso 1 1 calc R
H11B H 0.0662 0.6004 -0.0010 0.050 Uiso 1 1 calc R
C12 C -0.01624(15) 0.59195(13) 0.07246(7) 0.0473(4) Uani 1 1 d .
H12A H -0.0950 0.5697 0.0706 0.057 Uiso 1 1 calc R
H12B H 0.0304 0.5287 0.0789 0.057 Uiso 1 1 calc R
C13 C 0.09671(11) 0.73931(10) 0.10078(5) 0.0308(3) Uani 1 1 d .
C14 C 0.21260(12) 0.70270(12) 0.12277(6) 0.0368(3) Uani 1 1 d .
C15 C 0.24956(13) 0.78348(13) 0.16278(6) 0.0416(3) Uani 1 1 d .
C16 C 0.34443(16) 0.77994(16) 0.19631(7) 0.0582(5) Uani 1 1 d .
H16 H 0.3961 0.7234 0.1942 0.070 Uiso 1 1 calc R
C17 C 0.35907(19) 0.86268(18) 0.23253(7) 0.0699(6) Uani 1 1 d .
H17 H 0.4219 0.8625 0.2552 0.084 Uiso 1 1 calc R
C18 C 0.28176(19) 0.94589(17) 0.23571(6) 0.0663(6) Uani 1 1 d .
H18 H 0.2926 0.9999 0.2613 0.080 Uiso 1 1 calc R
C19 C 0.18859(17) 0.95138(14) 0.20200(6) 0.0524(4) Uani 1 1 d .
H19 H 0.1375 1.0084 0.2042 0.063 Uiso 1 1 calc R
C20 C 0.17400(13) 0.86887(12) 0.16485(5) 0.0380(3) Uani 1 1 d .
C21 C 0.08320(12) 0.85777(10) 0.12308(5) 0.0322(3) Uani 1 1 d .
C22 C 0.00121(18) 0.62384(15) 0.16926(7) 0.0585(5) Uani 1 1 d .
H22A H 0.0595 0.5698 0.1711 0.088 Uiso 1 1 calc R
H22B H -0.0711 0.5912 0.1765 0.088 Uiso 1 1 calc R
H22C H 0.0160 0.6790 0.1955 0.088 Uiso 1 1 calc R
N1 N -0.00006(10) 0.67179(9) 0.11552(5) 0.0383(3) Uani 1 1 d .
O1 O 0.26073(10) 0.62073(10) 0.11004(5) 0.0524(3) Uani 1 1 d .
O2 O -0.02636(9) 0.87780(9) 0.14390(4) 0.0432(3) Uani 1 1 d .
O3 O -0.05973(8) 0.87849(9) 0.00936(4) 0.0423(3) Uani 1 1 d .
S1 S 0.23630(3) 0.90616(3) 0.040379(14) 0.03508(13) Uani 1 1 d .
H2O H -0.0614(18) 0.8213(19) 0.1375(8) 0.068(7) Uiso 1 1 d .

loop_
_atom_site_aniso_label
_atom_site_aniso_U_11
_atom_site_aniso_U_22
_atom_site_aniso_U_33
_atom_site_aniso_U_23
_atom_site_aniso_U_13
_atom_site_aniso_U_12
C1 0.0284(7) 0.0452(8) 0.0322(7) -0.0052(6) 0.0028(5) 0.0009(6)
C2 0.0433(8) 0.0487(8) 0.0377(8) -0.0009(6) 0.0055(6) 0.0029(7)
C3 0.0592(11) 0.0702(11) 0.0382(8) 0.0072(8) 0.0018(8) 0.0073(9)
C4 0.0616(11) 0.0904(14) 0.0318(8) -0.0069(9) 0.0003(7) 0.0056(10)
C5 0.0539(10) 0.0703(11) 0.0427(9) -0.0214(8) 0.0021(7) 0.0071(9)
C6 0.0406(8) 0.0504(9) 0.0416(8) -0.0089(7) 0.0007(6) 0.0067(7)
C7 0.0293(7) 0.0344(7) 0.0337(7) -0.0052(5) -0.0004(5) 0.0025(5)
C8 0.0311(6) 0.0292(6) 0.0328(7) -0.0010(5) 0.0024(5) 0.0020(5)
C9 0.0271(7) 0.0349(7) 0.0291(6) 0.0037(5) 0.0040(5) 0.0003(5)
C10 0.0293(6) 0.0313(7) 0.0303(6) -0.0030(5) -0.0017(5) -0.0001(5)
C11 0.0422(8) 0.0392(8) 0.0447(8) -0.0075(6) -0.0055(7) -0.0072(6)
C12 0.0491(9) 0.0381(8) 0.0545(9) -0.0046(7) 0.0012(7) -0.0111(7)
C13 0.0319(7) 0.0288(6) 0.0317(7) -0.0003(5) -0.0002(5) 0.0004(5)
C14 0.0381(7) 0.0389(7) 0.0335(7) 0.0041(6) -0.0021(6) 0.0031(6)
C15 0.0441(8) 0.0473(8) 0.0332(7) 0.0049(6) -0.0067(6) -0.0047(7)
C16 0.0568(10) 0.0678(11) 0.0502(9) 0.0130(8) -0.0203(8) -0.0084(9)
C17 0.0807(14) 0.0818(14) 0.0472(10) 0.0165(9) -0.0297(10) -0.0330(12)
C18 0.1040(16) 0.0645(12) 0.0305(8) 0.0010(8) -0.0117(9) -0.0384(12)
C19 0.0793(12) 0.0465(9) 0.0314(7) -0.0028(6) 0.0023(8) -0.0160(8)
C20 0.0487(8) 0.0385(7) 0.0268(6) 0.0011(6) 0.0006(6) -0.0081(6)
C21 0.0351(7) 0.0307(6) 0.0308(7) -0.0025(5) 0.0047(5) 0.0005(5)
C22 0.0713(12) 0.0535(10) 0.0508(10) 0.0131(8) 0.0081(9) -0.0109(9)
N1 0.0396(6) 0.0341(6) 0.0413(7) 0.0021(5) 0.0038(5) -0.0056(5)
O1 0.0537(7) 0.0489(6) 0.0546(7) -0.0022(5) -0.0073(5) 0.0200(5)
O2 0.0424(6) 0.0405(6) 0.0466(6) -0.0035(5) 0.0151(5) 0.0015(5)
O3 0.0322(5) 0.0495(6) 0.0452(6) 0.0068(5) -0.0063(5) 0.0027(4)
S1 0.0302(2) 0.0397(2) 0.0353(2) -0.00557(14) 0.00288(13) -0.00581(13)

loop_
_atom_type_symbol
_atom_type_description
_atom_type_scat_dispersion_real
_atom_type_scat_dispersion_imag
_atom_type_scat_source
C C 0.0033 0.0016 'International Tables Vol C Tables 4.2.6.8 and 6.1.1.4'
H H 0.0000 0.0000 'International Tables Vol C Tables 4.2.6.8 and 6.1.1.4'
N N 0.0061 0.0033 'International Tables Vol C Tables 4.2.6.8 and 6.1.1.4'
O O 0.0106 0.0060 'International Tables Vol C Tables 4.2.6.8 and 6.1.1.4'
S S 0.1246 0.1234 'International Tables Vol C Tables 4.2.6.8 and 6.1.1.4'

loop_
_geom_angle_atom_site_label_1
_geom_angle_atom_site_label_2
_geom_angle_atom_site_label_3
_geom_angle
C2 C1 C6 118.69(13)
C2 C1 C7 123.10(13)
C6 C1 C7 118.16(13)
C3 C2 C1 120.56(15)
C3 C2 H2 119.7
C1 C2 H2 119.7
C4 C3 C2 120.27(17)
C4 C3 H3 119.9
C2 C3 H3 119.9
C3 C4 C5 119.68(15)
C3 C4 H4 120.2
C5 C4 H4 120.2
C6 C5 C4 120.33(16)
C6 C5 H5 119.8
C4 C5 H5 119.8
C5 C6 C1 120.47(16)
C5 C6 H6 119.8
C1 C6 H6 119.8
C1 C7 C10 112.70(11)
C1 C7 S1 114.21(10)
C10 C7 S1 102.42(8)
C1 C7 H7 109.1
C10 C7 H7 109.1
S1 C7 H7 109.1
C9 C8 C21 98.01(10)
C9 C8 S1 100.80(8)
C21 C8 S1 111.84(9)
C9 C8 H8 114.7
C21 C8 H8 114.7
S1 C8 H8 114.7
O3 C9 C8 130.48(13)
O3 C9 C10 128.59(12)
C8 C9 C10 100.92(10)
C11 C10 C9 116.88(11)
C11 C10 C7 118.97(11)
C9 C10 C7 100.77(10)
C11 C10 C13 106.51(11)
C9 C10 C13 99.32(10)
C7 C10 C13 112.84(10)
C12 C11 C10 105.26(12)
C12 C11 H11A 110.7
C10 C11 H11A 110.7
C12 C11 H11B 110.7
C10 C11 H11B 110.7
H11A C11 H11B 108.8
N1 C12 C11 105.94(12)
N1 C12 H12A 110.5
C11 C12 H12A 110.5
N1 C12 H12B 110.5
C11 C12 H12B 110.5
H12A C12 H12B 108.7
N1 C13 C14 115.87(11)
N1 C13 C10 102.40(10)
C14 C13 C10 116.63(11)
N1 C13 C21 111.44(10)
C14 C13 C21 103.84(10)
C10 C13 C21 106.49(10)
O1 C14 C15 127.45(14)
O1 C14 C13 124.98(13)
C15 C14 C13 107.53(12)
C20 C15 C16 121.24(15)
C20 C15 C14 110.64(13)
C16 C15 C14 128.11(16)
C17 C16 C15 117.88(19)
C17 C16 H16 121.1
C15 C16 H16 121.1
C16 C17 C18 120.77(17)
C16 C17 H17 119.6
C18 C17 H17 119.6
C17 C18 C19 121.88(17)
C17 C18 H18 119.1
C19 C18 H18 119.1
C18 C19 C20 117.68(18)
C18 C19 H19 121.2
C20 C19 H19 121.2
C15 C20 C19 120.50(15)
C15 C20 C21 111.42(12)
C19 C20 C21 128.08(15)
O2 C21 C20 112.64(11)
O2 C21 C8 107.82(11)
C20 C21 C8 117.01(11)
O2 C21 C13 112.59(11)
C20 C21 C13 104.85(11)
C8 C21 C13 101.46(10)
N1 C22 H22A 109.5
N1 C22 H22B 109.5
H22A C22 H22B 109.5
N1 C22 H22C 109.5
H22A C22 H22C 109.5
H22B C22 H22C 109.5
C22 N1 C13 116.96(12)
C22 N1 C12 113.11(13)
C13 N1 C12 107.72(11)
C21 O2 H2O 103.8(15)
C8 S1 C7 93.64(6)

loop_
_geom_bond_atom_site_label_1
_geom_bond_atom_site_label_2
_geom_bond_distance
C1 C2 1.388(2)
C1 C6 1.391(2)
C1 C7 1.5186(18)
C2 C3 1.385(2)
C2 H2 0.9300
C3 C4 1.376(3)
C3 H3 0.9300
C4 C5 1.381(3)
C4 H4 0.9300
C5 C6 1.382(2)
C5 H5 0.9300
C6 H6 0.9300
C7 C10 1.5414(18)
C7 S1 1.8599(13)
C7 H7 0.9800
C8 C9 1.5155(18)
C8 C21 1.5460(18)
C8 S1 1.8267(13)
C8 H8 0.9800
C9 O3 1.1974(16)
C9 C10 1.5370(18)
C10 C11 1.5205(18)
C10 C13 1.5546(18)
C11 C12 1.515(2)
C11 H11A 0.9700
C11 H11B 0.9700
C12 N1 1.468(2)
C12 H12A 0.9700
C12 H12B 0.9700
C13 N1 1.4610(17)
C13 C14 1.5398(19)
C13 C21 1.5753(17)
C14 O1 1.2047(18)
C14 C15 1.475(2)
C15 C20 1.383(2)
C15 C16 1.395(2)
C16 C17 1.374(3)
C16 H16 0.9300
C17 C18 1.378(3)
C17 H17 0.9300
C18 C19 1.383(3)
C18 H18 0.9300
C19 C20 1.386(2)
C19 H19 0.9300
C20 C21 1.497(2)
C21 O2 1.4134(17)
C22 N1 1.459(2)
C22 H22A 0.9600
C22 H22B 0.9600
C22 H22C 0.9600
O2 H2O 0.83(2)

loop_
_geom_torsion_atom_site_label_1
_geom_torsion_atom_site_label_2
_geom_torsion_atom_site_label_3
_geom_torsion_atom_site_label_4
_geom_torsion
C6 C1 C2 C3 0.5(2)
C7 C1 C2 C3 -176.77(14)
C1 C2 C3 C4 -0.2(3)
C2 C3 C4 C5 0.1(3)
C3 C4 C5 C6 -0.2(3)
C4 C5 C6 C1 0.5(3)
C2 C1 C6 C5 -0.7(2)
C7 C1 C6 C5 176.79(14)
C2 C1 C7 C10 84.17(17)
C6 C1 C7 C10 -93.15(15)
C2 C1 C7 S1 -32.17(18)
C6 C1 C7 S1 150.51(11)
C21 C8 C9 O3 120.19(15)
S1 C8 C9 O3 -125.65(14)
C21 C8 C9 C10 -58.40(11)
S1 C8 C9 C10 55.76(10)
O3 C9 C10 C11 -16.4(2)
C8 C9 C10 C11 162.25(11)
O3 C9 C10 C7 114.10(15)
C8 C9 C10 C7 -67.27(11)
O3 C9 C10 C13 -130.33(14)
C8 C9 C10 C13 48.30(11)
C1 C7 C10 C11 51.03(16)
S1 C7 C10 C11 174.21(10)
C1 C7 C10 C9 -78.12(13)
S1 C7 C10 C9 45.06(10)
C1 C7 C10 C13 176.87(11)
S1 C7 C10 C13 -59.95(11)
C9 C10 C11 C12 -104.18(14)
C7 C10 C11 C12 134.48(13)
C13 C10 C11 C12 5.67(15)
C10 C11 C12 N1 15.53(16)
C11 C10 C13 N1 -24.61(13)
C9 C10 C13 N1 97.16(11)
C7 C10 C13 N1 -156.90(11)
C11 C10 C13 C14 102.98(13)
C9 C10 C13 C14 -135.25(11)
C7 C10 C13 C14 -29.31(15)
C11 C10 C13 C21 -141.70(11)
C9 C10 C13 C21 -19.94(12)
C7 C10 C13 C21 86.01(12)
N1 C13 C14 O1 66.14(19)
C10 C13 C14 O1 -54.54(19)
C21 C13 C14 O1 -171.32(14)
N1 C13 C14 C15 -111.80(13)
C10 C13 C14 C15 127.53(12)
C21 C13 C14 C15 10.74(14)
O1 C14 C15 C20 177.71(15)
C13 C14 C15 C20 -4.42(16)
O1 C14 C15 C16 -3.6(3)
C13 C14 C15 C16 174.29(15)
C20 C15 C16 C17 1.7(3)
C14 C15 C16 C17 -176.93(16)
C15 C16 C17 C18 0.4(3)
C16 C17 C18 C19 -1.7(3)
C17 C18 C19 C20 0.9(3)
C16 C15 C20 C19 -2.5(2)
C14 C15 C20 C19 176.29(14)
C16 C15 C20 C21 176.71(14)
C14 C15 C20 C21 -4.47(17)
C18 C19 C20 C15 1.2(2)
C18 C19 C20 C21 -177.88(14)
C15 C20 C21 O2 133.91(13)
C19 C20 C21 O2 -46.9(2)
C15 C20 C21 C8 -100.31(14)
C19 C20 C21 C8 78.85(19)
C15 C20 C21 C13 11.15(15)
C19 C20 C21 C13 -169.68(14)
C9 C8 C21 O2 -75.10(12)
S1 C8 C21 O2 179.81(9)
C9 C8 C21 C20 156.75(12)
S1 C8 C21 C20 51.67(14)
C9 C8 C21 C13 43.37(11)
S1 C8 C21 C13 -61.71(11)
N1 C13 C21 O2 -10.29(15)
C14 C13 C21 O2 -135.71(11)
C10 C13 C21 O2 100.62(12)
N1 C13 C21 C20 112.50(12)
C14 C13 C21 C20 -12.92(13)
C10 C13 C21 C20 -136.59(11)
N1 C13 C21 C8 -125.28(11)
C14 C13 C21 C8 109.30(11)
C10 C13 C21 C8 -14.37(13)
C14 C13 N1 C22 35.84(18)
C10 C13 N1 C22 163.92(13)
C21 C13 N1 C22 -82.60(15)
C14 C13 N1 C12 -92.83(14)
C10 C13 N1 C12 35.25(14)
C21 C13 N1 C12 148.74(12)
C11 C12 N1 C22 -163.60(14)
C11 C12 N1 C13 -32.77(16)
C9 C8 S1 C7 -25.10(9)
C21 C8 S1 C7 78.15(10)
C1 C7 S1 C8 110.29(10)
C10 C7 S1 C8 -11.87(9)
